data_7230904
loop_
_publ_author_name
'Senadi, Gopal Chandru'
'Wang, Jeh-Jeng'

_publ_section_title
;
 p-TsOH promoted synthesis of benzo-fused O-heterocycles from
 alkynolsviaring contraction and C--O scission strategy
;
_journal_issue 15
_journal_name_full 'Green Chemistry'
_journal_page_first 3420
_journal_paper_doi 10.1039/C8GC00749G
_journal_volume 20
_journal_year 2018
_chemical_formula_moiety 'C19 H16 O2'
_chemical_formula_sum 'C19 H16 O2'
_chemical_formula_weight 276.32
_space_group_crystal_system triclinic
_space_group_IT_number 2
_space_group_name_Hall '-P 1'
_space_group_name_H-M_alt 'P -1'
_symmetry_cell_setting triclinic
_symmetry_space_group_name_Hall '-P 1'
_symmetry_space_group_name_H-M 'P -1'
_atom_sites_solution_hydrogens geom
_audit_creation_method SHELXL-2014/7
_audit_update_record
;
2018-01-03 deposited with the CCDC.
2018-06-18 downloaded from the CCDC.
;
_cell_angle_alpha 104.198(14)
_cell_angle_beta 100.779(12)
_cell_angle_gamma 97.652(12)
_cell_formula_units_Z 2
_cell_length_a 6.3828(8)
_cell_length_b 10.3101(16)
_cell_length_c 11.896(2)
_cell_measurement_reflns_used 809
_cell_measurement_temperature 297(2)
_cell_measurement_theta_max 22.9470
_cell_measurement_theta_min 3.5330
_cell_volume 732.2(2)
_computing_cell_refinement
; 
CrysAlis RED, Oxford Diffraction Ltd., 
Version 1.171.32.29 (release 10-06-2008 CrysAlis171 .NET) 
(compiled Jun 10 2008,16:49:55) 
;
_computing_data_collection
; 
CrysAlis CCD, Oxford Diffraction Ltd., 
Version 1.171.32.29 (release 10-06-2008 CrysAlis171 .NET) 
(compiled Jun 10 2008,16:49:55) 
;
_computing_data_reduction
; 
CrysAlis RED, Oxford Diffraction Ltd., 
Version 1.171.32.29 (release 10-06-2008 CrysAlis171 .NET) 
(compiled Jun 10 2008,16:49:55) 
;
_computing_molecular_graphics 'Bruker SHELXTL'
_computing_publication_material 'Bruker SHELXTL'
_computing_structure_refinement 'SHELXL-2014/7 (Sheldrick, 2014)'
_computing_structure_solution 'SHELXS-97 (Sheldrick 2008)'
_diffrn_ambient_temperature 297(2)
_diffrn_measured_fraction_theta_full 0.999
_diffrn_measured_fraction_theta_max 0.843
_diffrn_measurement_device_type 'CCD detector'
_diffrn_measurement_method '\w scans'
_diffrn_radiation_probe x-ray
_diffrn_radiation_type MoK\a
_diffrn_radiation_wavelength 0.71073
_diffrn_reflns_av_R_equivalents 0.0253
_diffrn_reflns_av_unetI/netI 0.0708
_diffrn_reflns_Laue_measured_fraction_full 0.999
_diffrn_reflns_Laue_measured_fraction_max 0.843
_diffrn_reflns_limit_h_max 8
_diffrn_reflns_limit_h_min -8
_diffrn_reflns_limit_k_max 13
_diffrn_reflns_limit_k_min -14
_diffrn_reflns_limit_l_max 15
_diffrn_reflns_limit_l_min -14
_diffrn_reflns_number 5260
_diffrn_reflns_point_group_measured_fraction_full 0.999
_diffrn_reflns_point_group_measured_fraction_max 0.843
_diffrn_reflns_theta_full 25.242
_diffrn_reflns_theta_max 29.156
_diffrn_reflns_theta_min 3.113
_exptl_absorpt_coefficient_mu 0.080
_exptl_absorpt_correction_T_max 1.00000
_exptl_absorpt_correction_T_min 0.92914
_exptl_absorpt_correction_type multi-scan
_exptl_absorpt_process_details
; 
CrysAlisPro, Agilent Technologies, 
Version 1.171.36.24 (release 03-12-2012 CrysAlis171 .NET) 
(compiled Dec  3 2012,18:21:49) 
Empirical absorption correction using spherical harmonics, 
 implemented in SCALE3 ABSPACK scaling algorithm. 
;
_exptl_crystal_colour yellow
_exptl_crystal_density_diffrn 1.253
_exptl_crystal_description parallelepiped
_exptl_crystal_F_000 292
_exptl_crystal_size_max 0.63
_exptl_crystal_size_mid 0.43
_exptl_crystal_size_min 0.20
_refine_diff_density_max 0.153
_refine_diff_density_min -0.201
_refine_diff_density_rms 0.044
_refine_ls_extinction_method none
_refine_ls_goodness_of_fit_ref 0.867
_refine_ls_hydrogen_treatment constr
_refine_ls_matrix_type full
_refine_ls_number_parameters 191
_refine_ls_number_reflns 3328
_refine_ls_number_restraints 0
_refine_ls_restrained_S_all 0.867
_refine_ls_R_factor_all 0.1215
_refine_ls_R_factor_gt 0.0636
_refine_ls_shift/su_max 0.000
_refine_ls_shift/su_mean 0.000
_refine_ls_structure_factor_coef Fsqd
_refine_ls_weighting_details 'w=1/[\s^2^(Fo^2^)+(0.1743P)^2^] where P=(Fo^2^+2Fc^2^)/3'
_refine_ls_weighting_scheme calc
_refine_ls_wR_factor_gt 0.1820
_refine_ls_wR_factor_ref 0.2617
_reflns_Friedel_coverage 0.000
_reflns_number_gt 1834
_reflns_number_total 3328
_reflns_threshold_expression 'I > 2\s(I)'
_cod_data_source_file c8gc00749g2.cif
_cod_data_source_block pmeint
_cod_depositor_comments
;
The following automatic conversions were performed:

'_symmetry_cell_setting' value 'Triclinic' changed to 'triclinic'
according to
/home/data/users/saulius/crontab/automatic-downloads/rss-feeds/RSC/lib/dictionaries/cif_core.dic
dictionary named 'cif_core.dic' version 2.4.2 from 2011-04-26.

Automatic conversion script
Id: cif_fix_values 4973 2017-02-22 13:04:09Z antanas 

 Adding full bibliography for 7230903--7230905.cif.
;
_cod_original_sg_symbol_H-M P-1
_cod_database_code 7230904
_shelx_shelxl_version_number 2014/7
_shelx_space_group_comment
; 
The symmetry employed for this shelxl refinement is uniquely defined 
by the following loop, which should always be used as a source of 
symmetry information in preference to the above space-group names. 
They are only intended as comments. 
;

loop_
_space_group_symop_operation_xyz
'x, y, z'
'-x, -y, -z'

loop_
_atom_site_label
_atom_site_type_symbol
_atom_site_fract_x
_atom_site_fract_y
_atom_site_fract_z
_atom_site_U_iso_or_equiv
_atom_site_adp_type
_atom_site_occupancy
_atom_site_site_symmetry_order
_atom_site_calc_flag
_atom_site_refinement_flags_posn
_atom_site_refinement_flags_adp
O1 O 0.2000(3) 0.43140(19) 0.72509(17) 0.0469(5) Uani 1 1 d . .
O2 O -0.2985(3) 0.4740(2) 0.89271(18) 0.0566(6) Uani 1 1 d . .
C1 C -0.0031(4) 0.3526(3) 0.6662(2) 0.0409(6) Uani 1 1 d . .
C2 C -0.0222(5) 0.2481(3) 0.5650(3) 0.0511(7) Uani 1 1 d . .
H2 H 0.0972 0.2365 0.5319 0.061 Uiso 1 1 calc R U
C3 C -0.2187(5) 0.1608(3) 0.5129(3) 0.0567(8) Uani 1 1 d . .
H3 H -0.2313 0.0900 0.4448 0.068 Uiso 1 1 calc R U
C4 C -0.3968(5) 0.1781(3) 0.5615(3) 0.0574(8) Uani 1 1 d . .
H4 H -0.5293 0.1193 0.5262 0.069 Uiso 1 1 calc R U
C5 C -0.3773(4) 0.2831(3) 0.6626(3) 0.0505(7) Uani 1 1 d . .
H5 H -0.4975 0.2938 0.6954 0.061 Uiso 1 1 calc R U
C6 C -0.1821(4) 0.3729(3) 0.7164(2) 0.0428(7) Uani 1 1 d . .
C7 C -0.1585(4) 0.4885(3) 0.8198(2) 0.0424(7) Uani 1 1 d . .
C8 C -0.2720(5) 0.6069(3) 0.9764(3) 0.0542(8) Uani 1 1 d . .
H8A H -0.2525 0.5988 1.0571 0.065 Uiso 1 1 calc R U
H8B H -0.3996 0.6466 0.9591 0.065 Uiso 1 1 calc R U
C9 C -0.0731(5) 0.6959(3) 0.9636(3) 0.0560(8) Uani 1 1 d . .
H9A H -0.1040 0.7829 0.9548 0.067 Uiso 1 1 calc R U
H9B H 0.0479 0.7113 1.0312 0.067 Uiso 1 1 calc R U
C10 C -0.0278(4) 0.6102(3) 0.8505(2) 0.0438(7) Uani 1 1 d . .
C11 C 0.1277(4) 0.6547(3) 0.7849(2) 0.0442(7) Uani 1 1 d . .
C12 C 0.2259(4) 0.5678(3) 0.7199(2) 0.0435(7) Uani 1 1 d . .
C13 C 0.3691(5) 0.5927(4) 0.6394(3) 0.0602(9) Uani 1 1 d . .
H13A H 0.3832 0.6860 0.6377 0.090 Uiso 1 1 calc R U
H13B H 0.3071 0.5341 0.5605 0.090 Uiso 1 1 calc R U
H13C H 0.5098 0.5740 0.6680 0.090 Uiso 1 1 calc R U
C14 C 0.1655(4) 0.8032(3) 0.7899(2) 0.0459(7) Uani 1 1 d . .
C15 C -0.0096(5) 0.8636(3) 0.7541(3) 0.0572(8) Uani 1 1 d . .
H15 H -0.1489 0.8113 0.7271 0.069 Uiso 1 1 calc R U
C16 C 0.0221(6) 1.0002(4) 0.7583(3) 0.0689(10) Uani 1 1 d . .
H16 H -0.0960 1.0388 0.7339 0.083 Uiso 1 1 calc R U
C17 C 0.2248(7) 1.0788(4) 0.7977(3) 0.0735(11) Uani 1 1 d . .
H17 H 0.2447 1.1706 0.8002 0.088 Uiso 1 1 calc R U
C18 C 0.3985(7) 1.0227(4) 0.8335(3) 0.0765(11) Uani 1 1 d . .
H18 H 0.5369 1.0762 0.8600 0.092 Uiso 1 1 calc R U
C19 C 0.3696(5) 0.8848(4) 0.8305(3) 0.0640(9) Uani 1 1 d . .
H19 H 0.4887 0.8478 0.8560 0.077 Uiso 1 1 calc R U

loop_
_atom_site_aniso_label
_atom_site_aniso_U_11
_atom_site_aniso_U_22
_atom_site_aniso_U_33
_atom_site_aniso_U_23
_atom_site_aniso_U_13
_atom_site_aniso_U_12
O1 0.0433(10) 0.0457(12) 0.0557(12) 0.0158(9) 0.0126(9) 0.0169(8)
O2 0.0652(12) 0.0553(13) 0.0594(13) 0.0167(11) 0.0339(11) 0.0167(10)
C1 0.0442(14) 0.0409(15) 0.0461(15) 0.0196(12) 0.0142(12) 0.0173(12)
C2 0.0605(17) 0.0491(18) 0.0529(18) 0.0161(14) 0.0246(14) 0.0222(14)
C3 0.074(2) 0.0446(17) 0.0522(18) 0.0093(14) 0.0198(15) 0.0129(15)
C4 0.0585(17) 0.0398(17) 0.070(2) 0.0107(15) 0.0135(16) 0.0077(13)
C5 0.0476(15) 0.0426(16) 0.066(2) 0.0151(14) 0.0224(14) 0.0126(13)
C6 0.0483(15) 0.0404(15) 0.0483(16) 0.0186(13) 0.0181(12) 0.0161(12)
C7 0.0431(14) 0.0501(17) 0.0439(15) 0.0192(13) 0.0190(12) 0.0189(12)
C8 0.0705(19) 0.0565(19) 0.0462(16) 0.0159(14) 0.0289(14) 0.0233(15)
C9 0.0682(18) 0.056(2) 0.0481(17) 0.0100(15) 0.0228(15) 0.0200(15)
C10 0.0483(14) 0.0458(16) 0.0414(15) 0.0127(12) 0.0138(12) 0.0175(13)
C11 0.0445(13) 0.0476(16) 0.0428(15) 0.0149(13) 0.0099(12) 0.0121(12)
C12 0.0391(13) 0.0456(16) 0.0478(16) 0.0140(13) 0.0107(12) 0.0119(12)
C13 0.0548(17) 0.071(2) 0.072(2) 0.0306(18) 0.0337(16) 0.0219(15)
C14 0.0543(15) 0.0439(16) 0.0414(15) 0.0112(12) 0.0156(12) 0.0110(13)
C15 0.0630(18) 0.055(2) 0.064(2) 0.0215(16) 0.0258(15) 0.0204(15)
C16 0.091(3) 0.062(2) 0.073(2) 0.0280(19) 0.039(2) 0.033(2)
C17 0.121(3) 0.0431(19) 0.066(2) 0.0124(17) 0.043(2) 0.022(2)
C18 0.088(2) 0.062(2) 0.067(2) 0.0096(19) 0.019(2) -0.014(2)
C19 0.0621(18) 0.066(2) 0.061(2) 0.0180(17) 0.0090(15) 0.0058(16)

loop_
_atom_type_symbol
_atom_type_description
_atom_type_scat_dispersion_real
_atom_type_scat_dispersion_imag
_atom_type_scat_source
C C 0.0033 0.0016 'International Tables Vol C Tables 4.2.6.8 and 6.1.1.4'
H H 0.0000 0.0000 'International Tables Vol C Tables 4.2.6.8 and 6.1.1.4'
O O 0.0106 0.0060 'International Tables Vol C Tables 4.2.6.8 and 6.1.1.4'

loop_
_geom_angle_atom_site_label_1
_geom_angle_atom_site_label_2
_geom_angle_atom_site_label_3
_geom_angle
C1 O1 C12 114.63(18)
C7 O2 C8 106.3(2)
C2 C1 O1 119.6(2)
C2 C1 C6 120.8(3)
O1 C1 C6 119.4(2)
C1 C2 C3 120.0(3)
C2 C3 C4 120.2(3)
C5 C4 C3 119.7(3)
C4 C5 C6 121.3(3)
C5 C6 C1 118.0(3)
C5 C6 C7 122.7(2)
C1 C6 C7 119.3(2)
C10 C7 O2 115.0(2)
C10 C7 C6 129.1(2)
O2 C7 C6 115.8(2)
O2 C8 C9 107.5(2)
C10 C9 C8 101.8(2)
C7 C10 C11 126.1(3)
C7 C10 C9 108.0(2)
C11 C10 C9 125.9(3)
C12 C11 C10 122.2(3)
C12 C11 C14 121.1(3)
C10 C11 C14 116.7(2)
C11 C12 O1 119.3(2)
C11 C12 C13 129.2(3)
O1 C12 C13 111.5(2)
C19 C14 C15 117.8(3)
C19 C14 C11 122.3(3)
C15 C14 C11 120.0(3)
C16 C15 C14 120.8(3)
C17 C16 C15 120.6(3)
C16 C17 C18 119.9(3)
C17 C18 C19 120.3(3)
C14 C19 C18 120.6(3)

loop_
_geom_bond_atom_site_label_1
_geom_bond_atom_site_label_2
_geom_bond_distance
O1 C1 1.390(3)
O1 C12 1.411(3)
O2 C7 1.376(3)
O2 C8 1.450(4)
C1 C2 1.377(4)
C1 C6 1.402(3)
C2 C3 1.379(4)
C3 C4 1.381(4)
C4 C5 1.380(4)
C5 C6 1.387(4)
C6 C7 1.456(4)
C7 C10 1.337(4)
C8 C9 1.519(4)
C9 C10 1.518(4)
C10 C11 1.466(4)
C11 C12 1.336(4)
C11 C14 1.502(4)
C12 C13 1.485(4)
C14 C19 1.383(4)
C14 C15 1.398(4)
C15 C16 1.383(5)
C16 C17 1.363(5)
C17 C18 1.364(5)
C18 C19 1.399(5)
